data_1546418
loop_
_publ_author_name
'Li, Yan'
'Yue, Qun'
'Jayanetti, Dinith R.'
'Swenson, Dale C.'
'Bartholomeusz, Geoffrey A.'
'An, Zhiqiang'
'Gloer, James B.'
'Bills, Gerald F.'

_publ_section_title
;
 Anti-Cryptococcus Phenalenones and Cyclic Tetrapeptides from Auxarthron
 pseudauxarthron
;
_journal_name_full 'Journal of Natural Products'
_journal_paper_doi 10.1021/acs.jnatprod.7b00341
_journal_year 2017
_chemical_formula_moiety 'C19 H18 O7, H2 O1'
_chemical_formula_sum 'C19 H20 O8'
_chemical_formula_weight 376.35
_space_group_crystal_system triclinic
_space_group_IT_number 2
_space_group_name_Hall '-P 1'
_space_group_name_H-M_alt 'P -1'
_symmetry_space_group_name_Hall '-P 1'
_symmetry_space_group_name_H-M 'P -1'
_atom_sites_solution_hydrogens mixed
_audit_creation_method SHELXL-2014/7
_cell_angle_alpha 102.993(5)
_cell_angle_beta 96.964(5)
_cell_angle_gamma 119.796(5)
_cell_formula_units_Z 2
_cell_length_a 10.1479(10)
_cell_length_b 10.1826(10)
_cell_length_c 10.2083(10)
_cell_measurement_reflns_used 5522
_cell_measurement_temperature 150(2)
_cell_measurement_theta_max 27.9
_cell_measurement_theta_min 2.2
_cell_volume 857.44(16)
_computing_cell_refinement 'APEX-II (Bruker-AXS, 2014)'
_computing_data_collection 'APEX-II (Bruker-AXS, 2014)'
_computing_data_reduction 'APEX-II (Bruker-AXS, 2014)'
_computing_structure_refinement 'SHELXL-2014/7 (Sheldrick, 2014)'
_computing_structure_solution 'APEX-II (Bruker-AXS, 2014)'
_diffrn_ambient_temperature 150(2)
_diffrn_measured_fraction_theta_full 0.998
_diffrn_measured_fraction_theta_max 0.998
_diffrn_measurement_device_type 'Bruker-Nonius Kappa ApexII'
_diffrn_measurement_method 'CCD phi and omega scans'
_diffrn_radiation_type MoK\a
_diffrn_radiation_wavelength 0.71073
_diffrn_reflns_av_R_equivalents 0.0390
_diffrn_reflns_av_unetI/netI 0.0266
_diffrn_reflns_Laue_measured_fraction_full 0.998
_diffrn_reflns_Laue_measured_fraction_max 0.998
_diffrn_reflns_limit_h_max 12
_diffrn_reflns_limit_h_min -12
_diffrn_reflns_limit_k_max 12
_diffrn_reflns_limit_k_min -12
_diffrn_reflns_limit_l_max 12
_diffrn_reflns_limit_l_min -12
_diffrn_reflns_number 24943
_diffrn_reflns_point_group_measured_fraction_full 0.998
_diffrn_reflns_point_group_measured_fraction_max 0.998
_diffrn_reflns_theta_full 25.242
_diffrn_reflns_theta_max 25.996
_diffrn_reflns_theta_min 3.248
_diffrn_source 'fine-focus sealed tube'
_exptl_absorpt_coefficient_mu 0.115
_exptl_absorpt_correction_T_max 0.9980
_exptl_absorpt_correction_T_min 0.9740
_exptl_absorpt_correction_type multi-scan
_exptl_absorpt_process_details 'APEX-II (Bruker-AXS, 2014)'
_exptl_crystal_colour colorless
_exptl_crystal_density_diffrn 1.458
_exptl_crystal_description plate
_exptl_crystal_F_000 396
_exptl_crystal_size_max 0.230
_exptl_crystal_size_mid 0.110
_exptl_crystal_size_min 0.020
_refine_diff_density_max 0.390
_refine_diff_density_min -0.301
_refine_diff_density_rms 0.047
_refine_ls_extinction_method none
_refine_ls_goodness_of_fit_ref 1.023
_refine_ls_hydrogen_treatment mixed
_refine_ls_matrix_type full
_refine_ls_number_parameters 336
_refine_ls_number_reflns 3382
_refine_ls_number_restraints 255
_refine_ls_restrained_S_all 1.052
_refine_ls_R_factor_all 0.0788
_refine_ls_R_factor_gt 0.0529
_refine_ls_shift/su_max 0.002
_refine_ls_shift/su_mean 0.000
_refine_ls_structure_factor_coef Fsqd
_refine_ls_weighting_details 'w=1/[\s^2^(Fo^2^)+(0.0693P)^2^+0.5733P] where P=(Fo^2^+2Fc^2^)/3'
_refine_ls_weighting_scheme calc
_refine_ls_wR_factor_gt 0.1335
_refine_ls_wR_factor_ref 0.1504
_reflns_Friedel_coverage 0.000
_reflns_number_gt 2435
_reflns_number_total 3382
_reflns_threshold_expression 'I > 2\s(I)'
_cod_data_source_file np7b00341_si_001.cif
_cod_data_source_block glo161z
_cod_original_cell_volume 857.44(15)
_cod_database_code 1546418
_shelx_shelxl_version_number 2014/7
_shelx_space_group_comment
;
The symmetry employed for this shelxl refinement is uniquely defined
by the following loop, which should always be used as a source of
symmetry information in preference to the above space-group names.
They are only intended as comments.
;
_shelx_estimated_absorpt_t_min 0.974
_shelx_estimated_absorpt_t_max 0.998

loop_
_space_group_symop_operation_xyz
'x, y, z'
'-x, -y, -z'

loop_
_atom_site_label
_atom_site_type_symbol
_atom_site_fract_x
_atom_site_fract_y
_atom_site_fract_z
_atom_site_U_iso_or_equiv
_atom_site_adp_type
_atom_site_occupancy
_atom_site_site_symmetry_order
_atom_site_calc_flag
_atom_site_refinement_flags_posn
_atom_site_refinement_flags_adp
_atom_site_refinement_flags_occupancy
_atom_site_disorder_assembly
_atom_site_disorder_group
O5 O 0.6316(2) 0.4674(2) 0.14334(17) 0.0426(4) Uani 1 1 d . . . . .
C5 C 0.6563(2) 0.4600(3) 0.2631(2) 0.0316(5) Uani 1 1 d . . . . .
O4 O 0.56132(18) 0.18079(17) 0.15860(15) 0.0305(4) Uani 1 1 d D . . . .
H4 H 0.592(4) 0.202(4) 0.089(2) 0.046 Uiso 0.776(3) 1 d D U P A 1
H4' H 0.514(11) 0.175(13) 0.082(3) 0.046 Uiso 0.224(3) 1 d D U P A 2
C4 C 0.6572(2) 0.3147(2) 0.2778(2) 0.0280(5) Uani 1 1 d D . . . .
O3 O 0.53698(18) 0.13291(17) 0.40074(15) 0.0340(4) Uani 1 1 d . . . . .
C3 C 0.6046(2) 0.2744(2) 0.4040(2) 0.0269(5) Uani 1 1 d . . . . .
C2 C 0.6463(2) 0.4054(2) 0.5275(2) 0.0268(5) Uani 1 1 d . . . . .
O13 O 0.5836(2) 0.23389(19) 0.66696(16) 0.0416(4) Uani 1 1 d D . . . .
H13 H 0.5244 0.1629 0.5895 0.062 Uiso 1 1 calc DR U . . .
C13 C 0.6351(3) 0.3792(3) 0.6555(2) 0.0311(5) Uani 1 1 d . . . . .
C12 C 0.6804(3) 0.5051(3) 0.7765(2) 0.0351(5) Uani 1 1 d D . . . .
H12 H 0.6754 0.4851 0.8629 0.042 Uiso 1 1 calc R U . . .
C11 C 0.7321(2) 0.6574(3) 0.7742(2) 0.0344(5) Uani 1 1 d D U . . .
C10 C 0.7399(2) 0.6887(2) 0.6439(2) 0.0315(5) Uani 1 1 d D . . . .
C1 C 0.6973(2) 0.5619(2) 0.5210(2) 0.0274(5) Uani 1 1 d . U . . .
C6 C 0.6961(2) 0.5859(2) 0.3882(2) 0.0297(5) Uani 1 1 d . U . . .
O7 O 0.7255(2) 0.7616(2) 0.2581(2) 0.0525(5) Uani 1 1 d D U . . .
H7 H 0.6920 0.6761 0.1931 0.079 Uiso 1 1 calc DR U . . .
C7 C 0.7338(3) 0.7356(3) 0.3812(3) 0.0375(5) Uani 1 1 d . U . . .
C8 C 0.7824(3) 0.8629(3) 0.5008(3) 0.0396(6) Uani 1 1 d D U . . .
H8 H 0.8129 0.9650 0.4938 0.048 Uiso 1 1 calc R U . . .
C9 C 0.7869(2) 0.8425(3) 0.6292(2) 0.0355(5) Uani 1 1 d D U . . .
C1' C 0.8392(4) 0.3750(6) 0.3075(6) 0.0329(10) Uani 0.776(3) 1 d D U P A 1
H1' H 0.8964 0.4678 0.3968 0.039 Uiso 0.776(3) 1 calc R U P A 1
C2' C 0.8580(6) 0.2438(5) 0.3321(7) 0.0371(10) Uani 0.776(3) 1 d D U P A 1
O2' O 0.8894(3) 0.2426(3) 0.4468(3) 0.0536(7) Uani 0.776(3) 1 d D U P A 1
C3' C 0.8340(4) 0.1142(4) 0.2054(4) 0.0494(9) Uani 0.776(3) 1 d D U P A 1
H3'A H 0.8484 0.0365 0.2361 0.074 Uiso 0.776(3) 1 calc R U P A 1
H3'B H 0.9113 0.1631 0.1544 0.074 Uiso 0.776(3) 1 calc R U P A 1
H3'C H 0.7270 0.0593 0.1438 0.074 Uiso 0.776(3) 1 calc R U P A 1
C4' C 0.9139(6) 0.4356(6) 0.1934(5) 0.0475(12) Uani 0.776(3) 1 d D U P A 1
H4'A H 1.0184 0.4507 0.2075 0.071 Uiso 0.776(3) 1 calc R U P A 1
H4'B H 0.9245 0.5380 0.1993 0.071 Uiso 0.776(3) 1 calc R U P A 1
H4'C H 0.8461 0.3567 0.1011 0.071 Uiso 0.776(3) 1 calc R U P A 1
C1'' C 0.8297(13) 0.346(2) 0.322(3) 0.040(3) Uani 0.224(3) 1 d D U P A 2
H1'' H 0.8789 0.4204 0.4211 0.048 Uiso 0.224(3) 1 calc R U P A 2
C2'' C 0.930(2) 0.4355(17) 0.2371(16) 0.048(3) Uani 0.224(3) 1 d D U P A 2
C3'' C 0.9028(16) 0.3240(18) 0.0943(13) 0.068(3) Uani 0.224(3) 1 d D U P A 2
H3'D H 0.8879 0.2241 0.1037 0.101 Uiso 0.224(3) 1 calc R U P A 2
H3'E H 0.9946 0.3765 0.0587 0.101 Uiso 0.224(3) 1 calc R U P A 2
H3'F H 0.8084 0.2998 0.0289 0.101 Uiso 0.224(3) 1 calc R U P A 2
O2'' O 1.0229(11) 0.5759(10) 0.2911(12) 0.070(2) Uani 0.224(3) 1 d D U P A 2
C4'' C 0.834(3) 0.197(2) 0.323(3) 0.046(3) Uani 0.224(3) 1 d D U P A 2
H4'D H 0.7953 0.1620 0.3999 0.068 Uiso 0.224(3) 1 calc R U P A 2
H4'E H 0.9430 0.2239 0.3356 0.068 Uiso 0.224(3) 1 calc R U P A 2
H4'F H 0.7671 0.1104 0.2340 0.068 Uiso 0.224(3) 1 calc R U P A 2
C14 C 0.7736(5) 0.7759(4) 0.9186(4) 0.0406(8) Uani 0.776(3) 1 d D U P A 1
H14A H 0.7583 0.7210 0.9882 0.061 Uiso 0.776(3) 1 calc R U P A 1
H14B H 0.7048 0.8175 0.9160 0.061 Uiso 0.776(3) 1 calc R U P A 1
H14C H 0.8841 0.8650 0.9439 0.061 Uiso 0.776(3) 1 calc R U P A 1
O9 O 0.8310(4) 0.9564(2) 0.7521(2) 0.0367(6) Uani 0.776(3) 1 d D U P A 1
C15 C 0.8738(4) 1.1128(3) 0.7428(4) 0.0404(8) Uani 0.776(3) 1 d D U P A 1
H15A H 0.9022 1.1872 0.8363 0.061 Uiso 0.776(3) 1 calc R U P A 1
H15B H 0.7839 1.1021 0.6823 0.061 Uiso 0.776(3) 1 calc R U P A 1
H15C H 0.9641 1.1541 0.7034 0.061 Uiso 0.776(3) 1 calc R U P A 1
O9' O 0.7862(13) 0.7984(9) 0.8727(8) 0.050(3) Uiso 0.224(3) 1 d D U P A 2
C15' C 0.7743(18) 0.7784(18) 1.0046(13) 0.060(3) Uiso 0.224(3) 1 d D U P A 2
H15D H 0.8141 0.8824 1.0748 0.090 Uiso 0.224(3) 1 calc R U P A 2
H15E H 0.6634 0.7038 0.9989 0.090 Uiso 0.224(3) 1 calc R U P A 2
H15F H 0.8370 0.7354 1.0313 0.090 Uiso 0.224(3) 1 calc R U P A 2
C14' C 0.846(3) 1.0030(12) 0.7424(11) 0.0367(6) Uani 0.224(3) 1 d D . P A 2
H14D H 0.8488 0.9888 0.8343 0.055 Uiso 0.224(3) 1 calc R U P A 2
H14E H 0.9516 1.0842 0.7420 0.055 Uiso 0.224(3) 1 calc R U P A 2
H14F H 0.7733 1.0381 0.7228 0.055 Uiso 0.224(3) 1 calc R U P A 2
O21 O 0.6077(4) 0.1471(3) -0.0941(2) 0.0448(7) Uani 0.776(3) 1 d D U P A 1
H21B H 0.599(5) 0.182(5) -0.158(3) 0.067 Uiso 0.776(3) 1 d D U P A 1
H21A H 0.561(4) 0.048(2) -0.131(4) 0.067 Uiso 0.776(3) 1 d D U P A 1
O21' O 0.4814(16) 0.1143(11) -0.1146(9) 0.065(3) Uani 0.224(3) 1 d D U P A 2
H21C H 0.449(14) 0.017(5) -0.150(10) 0.097 Uiso 0.224(3) 1 d D U P A 2
H21D H 0.521(16) 0.155(13) -0.174(9) 0.097 Uiso 0.224(3) 1 d D U P A 2

loop_
_atom_site_aniso_label
_atom_site_aniso_U_11
_atom_site_aniso_U_22
_atom_site_aniso_U_33
_atom_site_aniso_U_23
_atom_site_aniso_U_13
_atom_site_aniso_U_12
O5 0.0561(11) 0.0429(10) 0.0353(10) 0.0149(8) 0.0204(8) 0.0289(9)
C5 0.0270(11) 0.0323(12) 0.0364(13) 0.0113(10) 0.0141(9) 0.0155(10)
O4 0.0330(8) 0.0269(8) 0.0232(8) 0.0024(6) 0.0067(7) 0.0132(7)
C4 0.0255(11) 0.0252(10) 0.0270(11) -0.0013(9) 0.0060(9) 0.0136(9)
O3 0.0402(9) 0.0251(8) 0.0327(8) 0.0042(6) 0.0097(7) 0.0171(7)
C3 0.0216(10) 0.0266(11) 0.0300(11) 0.0037(9) 0.0030(8) 0.0146(9)
C2 0.0225(10) 0.0263(10) 0.0282(11) 0.0021(9) 0.0041(8) 0.0143(9)
O13 0.0579(11) 0.0349(9) 0.0311(9) 0.0080(7) 0.0084(8) 0.0266(8)
C13 0.0312(12) 0.0327(11) 0.0283(12) 0.0041(9) 0.0044(9) 0.0198(10)
C12 0.0358(12) 0.0420(13) 0.0246(11) 0.0035(10) 0.0049(9) 0.0228(11)
C11 0.0241(11) 0.0341(12) 0.0335(12) -0.0049(10) 0.0010(9) 0.0158(10)
C10 0.0197(10) 0.0275(11) 0.0396(13) 0.0002(10) 0.0059(9) 0.0125(9)
C1 0.0181(10) 0.0264(11) 0.0330(11) 0.0021(9) 0.0063(8) 0.0121(9)
C6 0.0254(11) 0.0256(10) 0.0359(12) 0.0059(9) 0.0113(9) 0.0134(9)
O7 0.0727(13) 0.0399(10) 0.0565(12) 0.0228(9) 0.0330(10) 0.0325(10)
C7 0.0349(12) 0.0334(12) 0.0486(14) 0.0161(11) 0.0211(11) 0.0185(10)
C8 0.0332(12) 0.0240(11) 0.0605(16) 0.0106(11) 0.0183(11) 0.0149(10)
C9 0.0229(11) 0.0279(11) 0.0460(14) -0.0010(10) 0.0084(10) 0.0128(9)
C1' 0.0260(16) 0.0270(19) 0.042(2) 0.0026(14) 0.0087(14) 0.0152(13)
C2' 0.028(2) 0.030(2) 0.0509(19) 0.0090(19) 0.0106(16) 0.0162(17)
O2' 0.0583(15) 0.0528(14) 0.0563(16) 0.0180(12) 0.0114(12) 0.0357(13)
C3' 0.051(2) 0.0419(18) 0.063(2) 0.0133(16) 0.0155(16) 0.0319(16)
C4' 0.036(2) 0.0516(19) 0.059(3) 0.0158(18) 0.020(2) 0.0266(15)
C1'' 0.027(4) 0.039(4) 0.049(4) 0.005(4) 0.015(3) 0.016(3)
C2'' 0.034(4) 0.048(4) 0.063(5) 0.017(4) 0.020(4) 0.022(3)
C3'' 0.045(5) 0.084(6) 0.064(5) 0.014(5) 0.026(4) 0.030(4)
O2'' 0.049(4) 0.047(4) 0.101(5) 0.025(4) 0.026(4) 0.017(3)
C4'' 0.036(4) 0.043(4) 0.060(4) 0.010(4) 0.011(4) 0.026(3)
C14 0.0500(19) 0.0334(16) 0.0301(19) 0.0045(14) 0.0127(16) 0.0190(15)
O9 0.0402(12) 0.0159(12) 0.0433(11) -0.0016(9) 0.0074(9) 0.0133(14)
C15 0.0398(17) 0.0182(14) 0.056(2) 0.0050(13) 0.0148(15) 0.0137(12)
C14' 0.0402(12) 0.0159(12) 0.0433(11) -0.0016(9) 0.0074(9) 0.0133(14)
O21 0.0718(18) 0.0282(11) 0.0227(11) 0.0076(9) 0.0141(12) 0.0193(13)
O21' 0.112(7) 0.044(4) 0.035(4) 0.011(4) 0.016(5) 0.042(5)

loop_
_atom_type_symbol
_atom_type_description
_atom_type_scat_dispersion_real
_atom_type_scat_dispersion_imag
_atom_type_scat_source
C C 0.0033 0.0016 'International Tables Vol C Tables 4.2.6.8 and 6.1.1.4'
H H 0.0000 0.0000 'International Tables Vol C Tables 4.2.6.8 and 6.1.1.4'
O O 0.0106 0.0060 'International Tables Vol C Tables 4.2.6.8 and 6.1.1.4'

loop_
_geom_angle_atom_site_label_1
_geom_angle_atom_site_label_2
_geom_angle_atom_site_label_3
_geom_angle
O5 C5 C6 123.7(2)
O5 C5 C4 117.81(19)
C6 C5 C4 118.30(19)
C4 O4 H4 109(2)
C4 O4 H4' 128(7)
O4 C4 C3 109.19(17)
O4 C4 C5 111.50(18)
C3 C4 C5 111.70(16)
O4 C4 C1' 113.6(3)
C3 C4 C1' 107.5(3)
C5 C4 C1' 103.2(2)
O4 C4 C1'' 111.4(9)
C3 C4 C1'' 97.9(8)
C5 C4 C1'' 114.4(7)
O3 C3 C2 122.7(2)
O3 C3 C4 118.99(18)
C2 C3 C4 118.12(18)
C13 C2 C1 118.89(18)
C13 C2 C3 119.84(19)
C1 C2 C3 121.27(19)
C13 O13 H13 109.5
O13 C13 C12 117.8(2)
O13 C13 C2 121.51(18)
C12 C13 C2 120.7(2)
C11 C12 C13 121.7(2)
C11 C12 H12 119.1
C13 C12 H12 119.1
O9' C11 C12 134.1(4)
O9' C11 C10 106.3(4)
C12 C11 C10 119.53(19)
C12 C11 C14 112.8(2)
C10 C11 C14 127.7(2)
C1 C10 C11 118.9(2)
C1 C10 C9 117.1(2)
C11 C10 C9 123.91(19)
C10 C1 C6 120.76(19)
C10 C1 C2 120.1(2)
C6 C1 C2 119.04(18)
C7 C6 C1 118.67(19)
C7 C6 C5 119.8(2)
C1 C6 C5 121.58(19)
C7 O7 H7 109.5
O7 C7 C8 117.6(2)
O7 C7 C6 121.0(2)
C8 C7 C6 121.4(2)
C9 C8 C7 120.5(2)
C9 C8 H8 119.7
C7 C8 H8 119.7
O9 C9 C8 125.9(2)
O9 C9 C10 112.7(2)
C8 C9 C10 121.3(2)
C8 C9 C14' 109.3(5)
C10 C9 C14' 129.4(5)
C2' C1' C4' 113.0(4)
C2' C1' C4 108.6(3)
C4' C1' C4 113.5(4)
C2' C1' H1' 107.1
C4' C1' H1' 107.1
C4 C1' H1' 107.1
O2' C2' C1' 120.4(4)
O2' C2' C3' 121.6(4)
C1' C2' C3' 118.0(5)
C2' C3' H3'A 109.5
C2' C3' H3'B 109.5
H3'A C3' H3'B 109.5
C2' C3' H3'C 109.5
H3'A C3' H3'C 109.5
H3'B C3' H3'C 109.5
C1' C4' H4'A 109.5
C1' C4' H4'B 109.5
H4'A C4' H4'B 109.5
C1' C4' H4'C 109.5
H4'A C4' H4'C 109.5
H4'B C4' H4'C 109.5
C2'' C1'' C4'' 112.6(16)
C2'' C1'' C4 109.8(14)
C4'' C1'' C4 115.6(14)
C2'' C1'' H1'' 106.0
C4'' C1'' H1'' 106.0
C4 C1'' H1'' 106.0
O2'' C2'' C1'' 117.6(13)
O2'' C2'' C3'' 129.8(15)
C1'' C2'' C3'' 112.4(15)
C2'' C3'' H3'D 109.5
C2'' C3'' H3'E 109.5
H3'D C3'' H3'E 109.5
C2'' C3'' H3'F 109.5
H3'D C3'' H3'F 109.5
H3'E C3'' H3'F 109.5
C1'' C4'' H4'D 109.5
C1'' C4'' H4'E 109.5
H4'D C4'' H4'E 109.5
C1'' C4'' H4'F 109.5
H4'D C4'' H4'F 109.5
H4'E C4'' H4'F 109.5
C11 C14 H14A 109.5
C11 C14 H14B 109.5
H14A C14 H14B 109.5
C11 C14 H14C 109.5
H14A C14 H14C 109.5
H14B C14 H14C 109.5
C9 O9 C15 115.1(2)
O9 C15 H15A 109.5
O9 C15 H15B 109.5
H15A C15 H15B 109.5
O9 C15 H15C 109.5
H15A C15 H15C 109.5
H15B C15 H15C 109.5
C11 O9' C15' 110.7(9)
O9' C15' H15D 109.5
O9' C15' H15E 109.5
H15D C15' H15E 109.5
O9' C15' H15F 109.5
H15D C15' H15F 109.5
H15E C15' H15F 109.5
C9 C14' H14D 109.5
C9 C14' H14E 109.5
H14D C14' H14E 109.5
C9 C14' H14F 109.5
H14D C14' H14F 109.5
H14E C14' H14F 109.5
H21B O21 H21A 106(4)
H21C O21' H21D 104(5)

loop_
_geom_bond_atom_site_label_1
_geom_bond_atom_site_label_2
_geom_bond_distance
O5 C5 1.245(3)
C5 C6 1.436(3)
C5 C4 1.525(3)
O4 C4 1.391(2)
O4 H4 0.836(9)
O4 H4' 0.843(10)
C4 C3 1.516(3)
C4 C1' 1.592(4)
C4 C1'' 1.601(9)
O3 C3 1.240(2)
C3 C2 1.450(3)
C2 C13 1.398(3)
C2 C1 1.431(3)
O13 C13 1.342(3)
O13 H13 0.8400
C13 C12 1.395(3)
C12 C11 1.375(3)
C12 H12 0.9500
C11 O9' 1.345(6)
C11 C10 1.438(3)
C11 C14 1.534(4)
C10 C1 1.419(3)
C10 C9 1.444(3)
C1 C6 1.430(3)
C6 C7 1.396(3)
O7 C7 1.343(3)
O7 H7 0.8400
C7 C8 1.386(3)
C8 C9 1.371(3)
C8 H8 0.9500
C9 O9 1.347(3)
C9 C14' 1.542(7)
C1' C2' 1.509(5)
C1' C4' 1.544(6)
C1' H1' 1.0000
C2' O2' 1.179(7)
C2' C3' 1.521(6)
C3' H3'A 0.9800
C3' H3'B 0.9800
C3' H3'C 0.9800
C4' H4'A 0.9800
C4' H4'B 0.9800
C4' H4'C 0.9800
C1'' C2'' 1.508(11)
C1'' C4'' 1.540(11)
C1'' H1'' 1.0000
C2'' O2'' 1.190(11)
C2'' C3'' 1.529(11)
C3'' H3'D 0.9800
C3'' H3'E 0.9800
C3'' H3'F 0.9800
C4'' H4'D 0.9800
C4'' H4'E 0.9800
C4'' H4'F 0.9800
C14 H14A 0.9800
C14 H14B 0.9800
C14 H14C 0.9800
O9 C15 1.457(3)
C15 H15A 0.9800
C15 H15B 0.9800
C15 H15C 0.9800
O9' C15' 1.417(9)
C15' H15D 0.9800
C15' H15E 0.9800
C15' H15F 0.9800
C14' H14D 0.9800
C14' H14E 0.9800
C14' H14F 0.9800
O21 H21B 0.822(17)
O21 H21A 0.833(18)
O21' H21C 0.84(2)
O21' H21D 0.847(18)

loop_
_geom_hbond_atom_site_label_D
_geom_hbond_atom_site_label_H
_geom_hbond_atom_site_label_A
_geom_hbond_distance_DH
_geom_hbond_distance_HA
_geom_hbond_distance_DA
_geom_hbond_angle_DHA
_geom_hbond_site_symmetry_A
O4 H4 O21 0.836(9) 1.879(16) 2.655(3) 154(3) .
O4 H4' O21' 0.843(10) 1.90(2) 2.636(9) 146(4) .
O13 H13 O3 0.84 1.91 2.572(2) 134.6 .
O7 H7 O5 0.84 1.81 2.563(2) 147.4 .
C1' H1' O2' 1.00 2.58 3.509(6) 155.0 2_766
C3' H3'A O7 0.98 2.51 3.387(4) 148.3 1_545
C3' H3'C O4 0.98 2.53 3.168(4) 122.3 .
C15' H15E O5 0.98 2.59 3.472(15) 149.1 2_666
C14' H14D O9' 0.98 1.87 2.582(15) 127.1 .
O21 H21B O13 0.822(17) 1.987(19) 2.798(3) 169(4) 1_554
O21 H21A O4 0.833(18) 1.95(2) 2.751(3) 161(4) 2_655
O21' H21C O4 0.84(2) 1.95(3) 2.733(8) 155(8) 2_655
O21' H21C O3 0.84(2) 2.73(11) 3.316(8) 128(11) 2_655
O21' H21D O13 0.847(18) 2.00(2) 2.838(9) 172(14) 1_554

loop_
_geom_torsion_atom_site_label_1
_geom_torsion_atom_site_label_2
_geom_torsion_atom_site_label_3
_geom_torsion_atom_site_label_4
_geom_torsion
O5 C5 C4 O4 -28.2(3)
C6 C5 C4 O4 156.65(17)
O5 C5 C4 C3 -150.66(19)
C6 C5 C4 C3 34.2(3)
O5 C5 C4 C1' 94.1(3)
C6 C5 C4 C1' -81.1(3)
O5 C5 C4 C1'' 99.3(10)
C6 C5 C4 C1'' -75.9(10)
O4 C4 C3 O3 26.4(2)
C5 C4 C3 O3 150.22(19)
C1' C4 C3 O3 -97.2(3)
C1'' C4 C3 O3 -89.5(8)
O4 C4 C3 C2 -158.06(16)
C5 C4 C3 C2 -34.3(2)
C1' C4 C3 C2 78.3(3)
C1'' C4 C3 C2 86.0(8)
O3 C3 C2 C13 10.9(3)
C4 C3 C2 C13 -164.44(18)
O3 C3 C2 C1 -168.38(18)
C4 C3 C2 C1 16.3(3)
C1 C2 C13 O13 178.05(19)
C3 C2 C13 O13 -1.2(3)
C1 C2 C13 C12 -3.2(3)
C3 C2 C13 C12 177.53(19)
O13 C13 C12 C11 -178.91(19)
C2 C13 C12 C11 2.3(3)
C13 C12 C11 O9' -177.6(7)
C13 C12 C11 C10 0.1(3)
C13 C12 C11 C14 179.3(2)
O9' C11 C10 C1 176.8(5)
C12 C11 C10 C1 -1.5(3)
C14 C11 C10 C1 179.5(2)
O9' C11 C10 C9 -4.1(6)
C12 C11 C10 C9 177.6(2)
C14 C11 C10 C9 -1.4(4)
C11 C10 C1 C6 177.01(18)
C9 C10 C1 C6 -2.1(3)
C11 C10 C1 C2 0.5(3)
C9 C10 C1 C2 -178.64(18)
C13 C2 C1 C10 1.8(3)
C3 C2 C1 C10 -178.94(17)
C13 C2 C1 C6 -174.78(18)
C3 C2 C1 C6 4.5(3)
C10 C1 C6 C7 -1.7(3)
C2 C1 C6 C7 174.86(19)
C10 C1 C6 C5 178.78(18)
C2 C1 C6 C5 -4.7(3)
O5 C5 C6 C7 -10.3(3)
C4 C5 C6 C7 164.60(19)
O5 C5 C6 C1 169.3(2)
C4 C5 C6 C1 -15.9(3)
C1 C6 C7 O7 -176.1(2)
C5 C6 C7 O7 3.5(3)
C1 C6 C7 C8 4.6(3)
C5 C6 C7 C8 -175.9(2)
O7 C7 C8 C9 177.2(2)
C6 C7 C8 C9 -3.4(3)
C7 C8 C9 O9 -179.6(3)
C7 C8 C9 C10 -0.7(3)
C7 C8 C9 C14' 179.8(9)
C1 C10 C9 O9 -177.5(2)
C11 C10 C9 O9 3.4(3)
C1 C10 C9 C8 3.4(3)
C11 C10 C9 C8 -175.7(2)
C1 C10 C9 C14' -177.2(11)
C11 C10 C9 C14' 3.7(11)
O4 C4 C1' C2' -62.2(5)
C3 C4 C1' C2' 58.8(5)
C5 C4 C1' C2' 177.0(4)
O4 C4 C1' C4' 64.4(4)
C3 C4 C1' C4' -174.6(3)
C5 C4 C1' C4' -56.4(4)
C4' C1' C2' O2' 139.0(5)
C4 C1' C2' O2' -94.2(6)
C4' C1' C2' C3' -41.5(6)
C4 C1' C2' C3' 85.4(5)
O4 C4 C1'' C2'' 82.4(14)
C3 C4 C1'' C2'' -163.4(13)
C5 C4 C1'' C2'' -45.2(17)
O4 C4 C1'' C4'' -46.3(19)
C3 C4 C1'' C4'' 67.9(18)
C5 C4 C1'' C4'' -173.9(15)
C4'' C1'' C2'' O2'' -129(2)
C4 C1'' C2'' O2'' 101(2)
C4'' C1'' C2'' C3'' 47(2)
C4 C1'' C2'' C3'' -83(2)
C8 C9 O9 C15 1.3(4)
C10 C9 O9 C15 -177.7(2)
C12 C11 O9' C15' -5.6(14)
C10 C11 O9' C15' 176.4(9)
